data_7064074
loop_
_publ_author_name
'Behera, Papita'
'Dora, A. Smitarani'
'Rout, Laxmidhar'

_publ_section_title
;
 CuMoO4: a heterogeneous bimetallic nanocatalyst for the C--H activation
 of alkenes with iodoarenes
;
_journal_issue 43
_journal_name_full 'New Journal of Chemistry'
_journal_page_first 18692
_journal_page_last 18697
_journal_paper_doi 10.1039/D5NJ03598H
_journal_volume 49
_journal_year 2025
_chemical_formula_moiety '0.5(C28 H22 I2)'
_chemical_formula_sum 'C14 H11 I'
_chemical_formula_weight 306.13
_space_group_crystal_system monoclinic
_space_group_IT_number 11
_space_group_name_Hall '-P 2yb'
_space_group_name_H-M_alt 'P 1 21/m 1'
_atom_sites_solution_hydrogens geom
_atom_sites_solution_primary dual
_audit_creation_date 2024-02-15
_audit_creation_method
;
Olex2 1.5-alpha
(compiled 2021.06.29 svn.r12e2184c for OlexSys, GUI svn.r6374)
;
_audit_update_record
;
2024-08-16 deposited with the CCDC.	2025-10-17 downloaded from the CCDC.
;
_cell_angle_alpha 90
_cell_angle_beta 94.852(4)
_cell_angle_gamma 90
_cell_formula_units_Z 2
_cell_length_a 5.6125(2)
_cell_length_b 8.5930(3)
_cell_length_c 12.7335(4)
_cell_measurement_reflns_used 2954
_cell_measurement_temperature 293(2)
_cell_measurement_theta_max 23.6950
_cell_measurement_theta_min 2.8500
_cell_volume 611.91(4)
_computing_cell_refinement 'CrysAlisPro 1.171.41.93a (Rigaku OD, 2020)'
_computing_data_collection 'CrysAlisPro 1.171.41.93a (Rigaku OD, 2020)'
_computing_data_reduction 'CrysAlisPro 1.171.41.93a (Rigaku OD, 2020)'
_computing_molecular_graphics 'Olex2 1.5-alpha (Dolomanov et al., 2009)'
_computing_publication_material 'Olex2 1.5-alpha (Dolomanov et al., 2009)'
_computing_structure_refinement 'SHELXL 2018/3 (Sheldrick, 2015)'
_computing_structure_solution 'SHELXT 2018/2 (Sheldrick, 2018)'
_diffrn_ambient_temperature 293(2)
_diffrn_detector 'Hybrid Pixel Array Detector'
_diffrn_detector_area_resol_mean 10.0000
_diffrn_measured_fraction_theta_full 1.000
_diffrn_measured_fraction_theta_max 0.947
_diffrn_measurement_details
;
List of Runs (angles in degrees, time in seconds):

  # Type    Start    End  Width  t~exp~   \w     \q     \k     \f   Frames
#--------------------------------------------------------------------------
  1  \w    -47.00 -21.00   0.50    8.98    --   10.00 -72.00  94.00   52
  2  \w     18.00  43.00   0.50    8.98    --   10.00  72.00-135.00   50
  3  \w    -14.00  12.00   0.50    8.98    --  -10.20  72.00-135.00   52
  4  \w    -43.00 -18.00   0.50    8.98    --  -10.20 -72.00  94.00   50
  5  \w     24.00  50.00   0.50    8.98    --   10.00  77.00 -30.00   52
  6  \w    -12.00  98.00   0.50    8.98    --   10.00  77.00-150.00  220
  7  \w    -59.00  40.00   0.50    8.98    --   10.00 -57.00  30.00  198
  8  \w    -32.00  -4.00   0.50    8.98    --  -10.20  77.00 120.00   56
  9  \w      5.00  30.00   0.50    8.98    --  -10.20  77.00 120.00   50
 10  \w      2.00  78.00   0.50    8.98    --  -10.20  77.00 -60.00  152
;
_diffrn_measurement_device 'four-circle diffractometer'
_diffrn_measurement_device_type 'XtaLAB Pro II AFC12 (RINC): Kappa single'
_diffrn_measurement_method '\w scans'
_diffrn_orient_matrix_type 'CrysAlisPro convention (1999,Acta A55,543-557)'
_diffrn_orient_matrix_UB_11 0.0172523000
_diffrn_orient_matrix_UB_12 -0.0627291000
_diffrn_orient_matrix_UB_13 0.0360958000
_diffrn_orient_matrix_UB_21 -0.1061773000
_diffrn_orient_matrix_UB_22 0.0210039000
_diffrn_orient_matrix_UB_23 0.0229763000
_diffrn_orient_matrix_UB_31 -0.0671863000
_diffrn_orient_matrix_UB_32 -0.0493289000
_diffrn_orient_matrix_UB_33 -0.0360106000
_diffrn_radiation_monochromator mirror
_diffrn_radiation_probe x-ray
_diffrn_radiation_type 'Mo K\a'
_diffrn_radiation_wavelength 0.71073
_diffrn_reflns_av_R_equivalents 0.0242
_diffrn_reflns_av_unetI/netI 0.0200
_diffrn_reflns_Laue_measured_fraction_full 1.000
_diffrn_reflns_Laue_measured_fraction_max 0.947
_diffrn_reflns_limit_h_max 6
_diffrn_reflns_limit_h_min -7
_diffrn_reflns_limit_k_max 10
_diffrn_reflns_limit_k_min -10
_diffrn_reflns_limit_l_max 15
_diffrn_reflns_limit_l_min -15
_diffrn_reflns_number 5113
_diffrn_reflns_point_group_measured_fraction_full 1.000
_diffrn_reflns_point_group_measured_fraction_max 0.947
_diffrn_reflns_theta_full 25.242
_diffrn_reflns_theta_max 27.040
_diffrn_reflns_theta_min 1.605
_diffrn_source 'micro-focus sealed X-ray tube'
_diffrn_source_type 'Rigaku (Mo) X-ray Source'
_exptl_absorpt_coefficient_mu 2.581
_exptl_absorpt_correction_T_max 1.00000
_exptl_absorpt_correction_T_min 0.76778
_exptl_absorpt_correction_type multi-scan
_exptl_absorpt_process_details
;
CrysAlisPro 1.171.41.93a (Rigaku Oxford Diffraction, 2020)
Empirical absorption correction using spherical harmonics,
implemented in SCALE3 ABSPACK scaling algorithm.
;
_exptl_crystal_density_diffrn 1.661
_exptl_crystal_description crystalline
_exptl_crystal_F_000 296
_exptl_crystal_size_max 0.18
_exptl_crystal_size_mid 0.16
_exptl_crystal_size_min 0.12
_refine_diff_density_max 1.158
_refine_diff_density_min -1.894
_refine_diff_density_rms 0.354
_refine_ls_extinction_method none
_refine_ls_goodness_of_fit_ref 1.164
_refine_ls_hydrogen_treatment constr
_refine_ls_matrix_type full
_refine_ls_number_parameters 133
_refine_ls_number_reflns 1352
_refine_ls_number_restraints 233
_refine_ls_restrained_S_all 1.074
_refine_ls_R_factor_all 0.0986
_refine_ls_R_factor_gt 0.0845
_refine_ls_shift/su_max 0.000
_refine_ls_shift/su_mean 0.000
_refine_ls_structure_factor_coef Fsqd
_refine_ls_weighting_details 'w=1/[\s^2^(Fo^2^)+(0.1854P)^2^+5.0079P] where P=(Fo^2^+2Fc^2^)/3'
_refine_ls_weighting_scheme calc
_refine_ls_wR_factor_gt 0.1504
_refine_ls_wR_factor_ref 0.1653
_reflns_Friedel_coverage 0.000
_reflns_number_gt 1089
_reflns_number_total 1352
_reflns_threshold_expression 'I > 2\s(I)'
_cod_data_source_file d5nj03598h2.cif
_cod_data_source_block 3_pbc36_14022024
_cod_depositor_comments 'Adding full bibliography for 7064074--7064075.cif.'
_cod_database_code 7064074
_shelx_shelxl_version_number 2018/3
_chemical_oxdiff_formula 'C H I'
_shelx_space_group_comment
;
The symmetry employed for this shelxl refinement is uniquely defined
by the following loop, which should always be used as a source of
symmetry information in preference to the above space-group names.
They are only intended as comments.
;
_reflns_odcompleteness_completeness 99.18
_reflns_odcompleteness_iscentric 1
_reflns_odcompleteness_theta 26.32
_olex2_refinement_description
;
1. Fixed Uiso
 At 1.2 times of:
  All C(H) groups
2. Restrained distances
 C2-C3 = C3-C4
 1.36 with sigma of 0.02
 C1-C2 = C4-C5 = C5-C6
 1.37 with sigma of 0.02
 C1-C6
 1.38 with sigma of 0.02
 C1-C5
 2.38 with sigma of 0.04
 C2-C4
 2.36 with sigma of 0.04
 C1-C3 = C3-C5 = C4-C6
 2.37 with sigma of 0.04
 C1-C5 \\sim C1-C3 \\sim C5-C3 \\sim C4-C2 \\sim C4-C6 \\sim C6-C2
 with sigma of 0.04
 C1-C2 \\sim C2-C3 \\sim C3-C4 \\sim C4-C5 \\sim C5-C6 \\sim C6-C1
 with sigma of 0.02
3. Restrained planarity
 C1, C2, C3, C4, C5, C6
 with sigma of 0.1
4. Uiso/Uaniso restraints and constraints
C10 \\sim C11 \\sim C14 \\sim C13 \\sim C12 \\sim C9: within 2A with sigma of
0.04 and sigma for terminal atoms of 0.08 within 2A
C7 \\sim C8: within 2A with sigma of 0.04 and sigma for terminal atoms of 0.08
within 2A
C1 \\sim C2 \\sim C3 \\sim C4 \\sim C5 \\sim C6: within 2A with sigma of 0.04
and sigma for terminal atoms of 0.08 within 2A
C6 \\sim C1 \\sim C2 \\sim C3 \\sim C4 \\sim C5: within 2A with sigma of 0.04
and sigma for terminal atoms of 0.08 within 2A
C10 \\sim C11 \\sim C7 \\sim C14 \\sim C8 \\sim C13 \\sim C12 \\sim C9 \\sim C1
\\sim C2 \\sim C3 \\sim C4 \\sim C5 \\sim C6: within 2A with sigma of 0.04 and
sigma for terminal atoms of 0.08 within 2A
5. Rigid body (RIGU) restrains
 C10, C11, C14, C13, C12, C9
 with sigma for 1-2 distances of 0.004 and sigma for 1-3 distances of 0.004
 C7, C8
 with sigma for 1-2 distances of 0.004 and sigma for 1-3 distances of 0.004
 C1, C6, C5, C4, C3, C2
 with sigma for 1-2 distances of 0.004 and sigma for 1-3 distances of 0.004
 C1, C2, C3, C4, C5, C6
 with sigma for 1-2 distances of 0.004 and sigma for 1-3 distances of 0.004
 C10, C11, C7, C14, C8, C13, C12, C9, C1, C2, C3, C4, C5, C6
 with sigma for 1-2 distances of 0.004 and sigma for 1-3 distances of 0.004
6. Others
 Fixed Sof: C10(0.5) H10(0.5) C11(0.5) C7(0.5) H7(0.5) C14(0.5) H14(0.5)
 C8(0.5) H8(0.5) C13(0.5) H13(0.5) C12(0.5) H12(0.5) C9(0.5) C1(0.5) H1(0.5)
 C2(0.5) H2(0.5) C3(0.5) H3(0.5) C4(0.5) H4(0.5) C5(0.5) H5(0.5) C6(0.5)
7.a Aromatic/amide H refined with riding coordinates:
 C10(H10), C7(H7), C14(H14), C8(H8), C13(H13), C12(H12), C1(H1), C2(H2),
 C3(H3), C4(H4), C5(H5)
;
_olex2_submission_special_instructions 'No special instructions were received'
_oxdiff_exptl_absorpt_empirical_details
;
Empirical correction (ABSPACK) includes:
- Absorption correction using spherical harmonics
- Frame scaling
;
_oxdiff_exptl_absorpt_empirical_full_max 1.502
_oxdiff_exptl_absorpt_empirical_full_min 0.651

loop_
_space_group_symop_operation_xyz
'x, y, z'
'-x, y+1/2, -z'
'-x, -y, -z'
'x, -y-1/2, z'

loop_
_atom_site_label
_atom_site_type_symbol
_atom_site_fract_x
_atom_site_fract_y
_atom_site_fract_z
_atom_site_U_iso_or_equiv
_atom_site_adp_type
_atom_site_occupancy
_atom_site_site_symmetry_order
_atom_site_calc_flag
_atom_site_refinement_flags_posn
_atom_site_refinement_flags_adp
_atom_site_refinement_flags_occupancy
_atom_site_disorder_assembly
_atom_site_disorder_group
I1 I 0.5113(3) 0.750000 0.98950(12) 0.1004(9) Uani 1 2 d S T P . .
C10 C 0.495(4) 0.600(3) 0.776(2) 0.066(5) Uani 0.5 1 d . U P A -1
H10 H 0.350144 0.652787 0.767309 0.079 Uiso 0.5 1 calc R U P A -1
C11 C 0.636(5) 0.610(3) 0.871(2) 0.070(5) Uani 0.5 1 d . U P A -1
C7 C 0.258(5) 0.558(4) 0.559(3) 0.082(6) Uani 0.5 1 d . U P A -1
H7 H 0.200114 0.630302 0.605024 0.099 Uiso 0.5 1 calc R U P A -1
C14 C 0.786(5) 0.432(4) 0.712(3) 0.086(6) Uani 0.5 1 d . U P A -1
H14 H 0.849803 0.381521 0.655715 0.103 Uiso 0.5 1 calc R U P A -1
C8 C 0.446(6) 0.479(3) 0.588(3) 0.078(6) Uani 0.5 1 d . U P A -1
H8 H 0.502090 0.403935 0.543864 0.094 Uiso 0.5 1 calc R U P A -1
C13 C 0.911(6) 0.428(5) 0.808(3) 0.098(7) Uani 0.5 1 d . U P A -1
H13 H 1.040043 0.360783 0.821819 0.117 Uiso 0.5 1 calc R U P A -1
C12 C 0.832(5) 0.533(4) 0.888(3) 0.081(6) Uani 0.5 1 d . U P A -1
H12 H 0.923993 0.544135 0.951735 0.097 Uiso 0.5 1 calc R U P A -1
C9 C 0.573(6) 0.507(3) 0.693(3) 0.082(6) Uani 0.5 1 d . U P A -1
C1 C 0.207(4) 0.443(4) 0.367(2) 0.103(8) Uani 0.5 1 d D U P A -1
H1 H 0.352797 0.391935 0.378622 0.123 Uiso 0.5 1 calc R U P A -1
C2 C 0.074(5) 0.429(3) 0.2719(19) 0.103(8) Uani 0.5 1 d D U P A -1
H2 H 0.130351 0.367756 0.219030 0.124 Uiso 0.5 1 calc R U P A -1
C3 C -0.141(5) 0.504(3) 0.2543(18) 0.096(7) Uani 0.5 1 d D U P A -1
H3 H -0.229584 0.494286 0.189578 0.115 Uiso 0.5 1 calc R U P A -1
C4 C -0.225(4) 0.593(3) 0.3322(18) 0.088(7) Uani 0.5 1 d D U P A -1
H4 H -0.372952 0.640848 0.321462 0.106 Uiso 0.5 1 calc R U P A -1
C5 C -0.090(4) 0.611(3) 0.4262(17) 0.085(6) Uani 0.5 1 d D U P A -1
H5 H -0.143043 0.675602 0.477813 0.101 Uiso 0.5 1 calc R U P A -1
C6 C 0.123(4) 0.534(3) 0.4445(17) 0.080(5) Uani 0.5 1 d D U P A -1

loop_
_atom_site_aniso_label
_atom_site_aniso_U_11
_atom_site_aniso_U_22
_atom_site_aniso_U_33
_atom_site_aniso_U_23
_atom_site_aniso_U_13
_atom_site_aniso_U_12
I1 0.1499(18) 0.0733(11) 0.0763(11) 0.000 -0.0007(9) 0.000
C10 0.060(10) 0.063(11) 0.071(9) 0.005(9) -0.006(7) -0.005(9)
C11 0.077(10) 0.059(11) 0.070(10) 0.012(9) -0.008(8) -0.001(9)
C7 0.077(11) 0.080(14) 0.089(12) -0.001(12) 0.007(9) 0.002(11)
C14 0.075(11) 0.078(15) 0.104(13) -0.006(12) 0.006(9) 0.000(10)
C8 0.083(11) 0.068(14) 0.084(11) -0.008(10) 0.012(9) 0.005(10)
C13 0.082(14) 0.102(18) 0.108(14) 0.008(14) 0.002(10) 0.015(13)
C12 0.071(10) 0.076(13) 0.093(13) 0.012(11) -0.014(10) -0.005(9)
C9 0.084(11) 0.083(14) 0.078(10) 0.006(9) 0.010(8) 0.007(10)
C1 0.101(15) 0.112(18) 0.096(13) -0.006(14) 0.008(11) -0.007(14)
C2 0.115(16) 0.100(19) 0.095(14) -0.014(15) 0.007(12) 0.000(14)
C3 0.113(15) 0.083(17) 0.090(14) -0.005(11) -0.001(12) -0.010(13)
C4 0.096(14) 0.077(15) 0.088(12) -0.004(11) -0.012(9) -0.004(12)
C5 0.087(11) 0.079(15) 0.085(12) 0.003(11) -0.008(9) -0.009(11)
C6 0.076(10) 0.072(13) 0.091(11) 0.005(10) 0.000(8) -0.021(9)

loop_
_atom_type_symbol
_atom_type_description
_atom_type_scat_dispersion_real
_atom_type_scat_dispersion_imag
_atom_type_scat_source
C C 0.0033 0.0016 'International Tables Vol C Tables 4.2.6.8 and 6.1.1.4'
H H 0.0000 0.0000 'International Tables Vol C Tables 4.2.6.8 and 6.1.1.4'
I I -0.4742 1.8119 'International Tables Vol C Tables 4.2.6.8 and 6.1.1.4'

loop_
_geom_angle_atom_site_label_1
_geom_angle_atom_site_label_2
_geom_angle_atom_site_label_3
_geom_angle
_geom_angle_site_symmetry_1
_geom_angle_site_symmetry_3
_geom_angle_publ_flag
C11 C10 H10 120.1 . . ?
C11 C10 C9 120(3) . . ?
C9 C10 H10 120.1 . . ?
C10 C11 I1 117.5(19) . . ?
C12 C11 I1 120(2) . . ?
C12 C11 C10 122(3) . . ?
C8 C7 H7 119.6 . . ?
C8 C7 C6 121(3) . . ?
C6 C7 H7 119.6 . . ?
C13 C14 H14 118.3 . . ?
C13 C14 C9 123(3) . . ?
C9 C14 H14 118.3 . . ?
C7 C8 H8 120.1 . . ?
C7 C8 C9 120(3) . . ?
C9 C8 H8 120.1 . . ?
C14 C13 H13 121.7 . . ?
C14 C13 C12 117(3) . . ?
C12 C13 H13 121.7 . . ?
C11 C12 C13 120(3) . . ?
C11 C12 H12 119.8 . . ?
C13 C12 H12 119.8 . . ?
C10 C9 C8 128(3) . . ?
C14 C9 C10 117(3) . . ?
C14 C9 C8 115(3) . . ?
C2 C1 H1 120.3 . . ?
C2 C1 C6 119.3(15) . . ?
C6 C1 H1 120.3 . . ?
C1 C2 H2 119.7 . . ?
C3 C2 C1 120.5(15) . . ?
C3 C2 H2 119.7 . . ?
C2 C3 H3 120.1 . . ?
C4 C3 C2 119.8(14) . . ?
C4 C3 H3 120.1 . . ?
C3 C4 H4 120.0 . . ?
C3 C4 C5 120.0(14) . . ?
C5 C4 H4 120.0 . . ?
C4 C5 H5 119.8 . . ?
C6 C5 C4 120.3(14) . . ?
C6 C5 H5 119.8 . . ?
C1 C6 C7 124.2(19) . . ?
C5 C6 C7 115.8(19) . . ?
C5 C6 C1 120.0(14) . . ?

loop_
_geom_bond_atom_site_label_1
_geom_bond_atom_site_label_2
_geom_bond_distance
_geom_bond_site_symmetry_2
_geom_bond_publ_flag
I1 C11 2.10(3) . ?
C10 H10 0.9300 . ?
C10 C11 1.39(3) . ?
C10 C9 1.42(4) . ?
C11 C12 1.29(4) . ?
C7 H7 0.9300 . ?
C7 C8 1.28(5) . ?
C7 C6 1.60(4) . ?
C14 H14 0.9300 . ?
C14 C13 1.36(5) . ?
C14 C9 1.37(5) . ?
C8 H8 0.9300 . ?
C8 C9 1.47(5) . ?
C13 H13 0.9300 . ?
C13 C12 1.46(6) . ?
C12 H12 0.9300 . ?
C1 H1 0.9300 . ?
C1 C2 1.372(12) . ?
C1 C6 1.376(12) . ?
C2 H2 0.9300 . ?
C2 C3 1.369(12) . ?
C3 H3 0.9300 . ?
C3 C4 1.366(12) . ?
C4 H4 0.9300 . ?
C4 C5 1.370(12) . ?
C5 H5 0.9300 . ?
C5 C6 1.364(12) . ?

loop_
_geom_torsion_atom_site_label_1
_geom_torsion_atom_site_label_2
_geom_torsion_atom_site_label_3
_geom_torsion_atom_site_label_4
_geom_torsion
_geom_torsion_site_symmetry_1
_geom_torsion_site_symmetry_2
_geom_torsion_site_symmetry_3
_geom_torsion_site_symmetry_4
_geom_torsion_publ_flag
I1 C11 C12 C13 176(3) . . . . ?
C10 C11 C12 C13 -1(5) . . . . ?
C11 C10 C9 C14 0(4) . . . . ?
C11 C10 C9 C8 178(3) . . . . ?
C7 C8 C9 C10 10(5) . . . . ?
C7 C8 C9 C14 -172(3) . . . . ?
C14 C13 C12 C11 9(5) . . . . ?
C8 C7 C6 C1 -7(5) . . . . ?
C8 C7 C6 C5 173(3) . . . . ?
C13 C14 C9 C10 8(5) . . . . ?
C13 C14 C9 C8 -171(3) . . . . ?
C9 C10 C11 I1 179(2) . . . . ?
C9 C10 C11 C12 -3(4) . . . . ?
C9 C14 C13 C12 -12(6) . . . . ?
C1 C2 C3 C4 -1(2) . . . . ?
C2 C1 C6 C7 179(2) . . . . ?
C2 C1 C6 C5 -1(4) . . . . ?
C2 C3 C4 C5 2(4) . . . . ?
C3 C4 C5 C6 -3(4) . . . . ?
C4 C5 C6 C7 -177(3) . . . . ?
C4 C5 C6 C1 3(4) . . . . ?
C6 C7 C8 C9 178(3) . . . . ?
C6 C1 C2 C3 0(2) . . . . ?
